data_4021410
loop_
_publ_author_name
'Yosuke Uchiyama'
'Naokazu Kano'
'Takayuki Kawashima'

_publ_contact_author_address
;
Department of Chemistry, Graduate School of Science,
The University of Tokyo,
7-3-1 Hongo, Bunkyo-ku, Tokyo, 113-0033, Japan
;
_publ_contact_author_email takayuki@chem.s.u-tokyo.ac.jp
_publ_contact_author_fax +81-5800-6899
_publ_contact_author_name 'Takayuki Kawashima'
_publ_contact_author_phone +81-5800-6899
_publ_section_title
;
 Syntheses, Structures, and Thermolyses of Pentacoordinate
 1,2-Oxastibetanes: Potential Intermediates in the
 Reactions of Stibonium Ylides with Carbonyl Compounds
;
_journal_name_full 'Journal of Organic Chemistry'
_journal_page_first 659
_journal_page_last 670
_journal_paper_doi 10.1021/jo0520700
_journal_volume 71
_journal_year 2006
_chemical_formula_moiety 'C19 H11 F12 O2 P'
_chemical_formula_sum 'C19 H11 F12 O2 P'
_chemical_formula_weight 530.25
_chemical_melting_point 72(3)
_chemical_name_common 1,2-oxaphosphetane
_chemical_name_systematic
; 
 ? 
;
_space_group_IT_number 2
_space_group_name_Hall '-P 1'
_space_group_name_H-M_alt 'P -1'
_symmetry_cell_setting triclinic
_symmetry_space_group_name_Hall '-P 1'
_symmetry_space_group_name_H-M 'P -1'
_atom_sites_solution_hydrogens geom
_atom_sites_solution_primary direct
_atom_sites_solution_secondary difmap
_audit_creation_method SHELXL-97
_cell_angle_alpha 74.127(18)
_cell_angle_beta 82.513(16)
_cell_angle_gamma 87.621(19)
_cell_formula_units_Z 8
_cell_length_a 13.246(8)
_cell_length_b 14.373(8)
_cell_length_c 22.504(10)
_cell_measurement_reflns_used 10982
_cell_measurement_temperature 120(2)
_cell_measurement_theta_max 27.4835
_cell_measurement_theta_min 3.0402
_cell_volume 4086(4)
_computing_cell_refinement 'CrystalClear (Rigaku Corp., 2000)'
_computing_data_collection 'CrystalClear (Rigaku Corp., 2000)'
_computing_data_reduction 'CrystalClear (Rigaku Corp., 2000)'
_computing_molecular_graphics 'ORTEP-III (Farrugia, 1997-2005)'
_computing_structure_refinement 'SHELXL-97 (Sheldrick, 1997)'
_computing_structure_solution 'SHELXS-97 (Sheldrick, 1990)'
_diffrn_ambient_temperature 120(2)
_diffrn_detector_area_resol_mean 14.6199
_diffrn_measured_fraction_theta_full 93.5
_diffrn_measured_fraction_theta_max 0.935
_diffrn_measurement_details
;
scan:
    Number of images: 600
               Slice: -70.0000 - 110.0000
         Image width: 0.3000
            Exp time: 17.0000
       Rotation axis: Omega
               Omega: 0.0000
                 Chi: 45.0000
                 Phi: 0.0000
                 XTD: 44.8423
              2theta: 19.8398
scan:
    Number of images: 600
               Slice: -70.0000 - 110.0000
         Image width: 0.3000
            Exp time: 17.0000
       Rotation axis: Omega
               Omega: 0.0000
                 Chi: 45.0000
                 Phi: 90.0000
                 XTD: 44.8423
              2theta: 19.8398

;
_diffrn_measurement_device
;
Mercury CCD (2x2 bin mode)
;
_diffrn_measurement_device_details
;
AFC8: Eulerian 3-circle
;
_diffrn_measurement_method dtintegrate.ref
_diffrn_radiation_detector CCD
_diffrn_radiation_monochromator graphite
_diffrn_radiation_source 'fine-focus sealed tube'
_diffrn_radiation_type MoK\a
_diffrn_radiation_wavelength 0.71070
_diffrn_reflns_av_R_equivalents 0.0289
_diffrn_reflns_av_sigmaI/netI 0.0368
_diffrn_reflns_limit_h_max 17
_diffrn_reflns_limit_h_min -12
_diffrn_reflns_limit_k_max 18
_diffrn_reflns_limit_k_min -18
_diffrn_reflns_limit_l_max 29
_diffrn_reflns_limit_l_min -25
_diffrn_reflns_number 31391
_diffrn_reflns_reduction_process 'Lp corrections applied'
_diffrn_reflns_theta_full 27.48
_diffrn_reflns_theta_max 27.48
_diffrn_reflns_theta_min 3.04
_diffrn_source_current 40.0000
_diffrn_source_power 2.0000
_diffrn_source_voltage 50.0000
_exptl_absorpt_coefficient_mu 0.258
_exptl_absorpt_correction_T_max 0.9383
_exptl_absorpt_correction_T_min 0.8605
_exptl_absorpt_correction_type multi-scan
_exptl_absorpt_process_details
; 
Jacobson, R. (1998) Private communication 
;
_exptl_crystal_colour Colorless
_exptl_crystal_density_diffrn 1.724
_exptl_crystal_density_method 'not measured'
_exptl_crystal_description Block
_exptl_crystal_F_000 2112
_exptl_crystal_size_max 0.60
_exptl_crystal_size_mid 0.40
_exptl_crystal_size_min 0.25
_refine_diff_density_max 0.792
_refine_diff_density_min -0.453
_refine_diff_density_rms 0.065
_refine_ls_extinction_method none
_refine_ls_goodness_of_fit_ref 1.069
_refine_ls_hydrogen_treatment riding
_refine_ls_matrix_type full
_refine_ls_number_parameters 1225
_refine_ls_number_reflns 17528
_refine_ls_number_restraints 0
_refine_ls_restrained_S_all 1.069
_refine_ls_R_factor_all 0.0820
_refine_ls_R_factor_gt 0.0642
_refine_ls_shift/su_max 0.001
_refine_ls_shift/su_mean 0.000
_refine_ls_structure_factor_coef Fsqd
_refine_ls_weighting_details 'calc w=1/[\s^2^(Fo^2^)+(0.0491P)^2^+6.9302P] where P=(Fo^2^+2Fc^2^)/3'
_refine_ls_weighting_scheme calc
_refine_ls_wR_factor_gt 0.1377
_refine_ls_wR_factor_ref 0.1489
_reflns_number_gt 13961
_reflns_number_total 17528
_reflns_threshold_expression >2sigma(I)
_cod_data_source_file jo0520700si20051003_110901.cif
_cod_depositor_comments
;
The following automatic conversions were performed:

'_chemical_melting_point' value '70-75' was changed to '72(3)' - the
average value was taken and precision was estimated.

Automatic conversion script
Id: cif_fix_values 1646 2011-03-28 12:23:43Z adriana 
;
_cod_database_code 4021410

loop_
_symmetry_equiv_pos_as_xyz
'x, y, z'
'-x, -y, -z'

loop_
_atom_site_label
_atom_site_type_symbol
_atom_site_fract_x
_atom_site_fract_y
_atom_site_fract_z
_atom_site_U_iso_or_equiv
_atom_site_adp_type
_atom_site_occupancy
_atom_site_symmetry_multiplicity
_atom_site_calc_flag
_atom_site_refinement_flags
P1 P 0.52097(5) 1.13540(5) 0.12991(3) 0.01673(13) Uani 1 1 d .
O1 O 0.52044(15) 1.05396(13) 0.08299(8) 0.0229(4) Uani 1 1 d .
O2 O 0.50208(14) 1.20011(13) 0.18487(8) 0.0212(4) Uani 1 1 d .
C1 C 0.46686(19) 1.02514(19) 0.18461(12) 0.0214(5) Uani 1 1 d .
H1 H 0.5087 0.9959 0.2185 0.026 Uiso 1 1 calc R
H2 H 0.3950 1.0323 0.2015 0.026 Uiso 1 1 calc R
C2 C 0.4799(2) 0.97531(19) 0.13153(12) 0.0223(5) Uani 1 1 d .
C3 C 0.44956(18) 1.22698(19) 0.07987(11) 0.0188(5) Uani 1 1 d .
C4 C 0.65846(18) 1.14673(17) 0.11884(12) 0.0195(5) Uani 1 1 d .
C5 C 0.5571(3) 0.8916(2) 0.14006(14) 0.0313(6) Uani 1 1 d .
F1 F 0.63835(14) 0.91312(14) 0.16251(9) 0.0400(4) Uani 1 1 d .
F2 F 0.51679(17) 0.81071(14) 0.18007(10) 0.0499(5) Uani 1 1 d .
F3 F 0.59059(19) 0.87104(16) 0.08708(9) 0.0523(6) Uani 1 1 d .
C6 C 0.3783(2) 0.9449(2) 0.11731(15) 0.0341(7) Uani 1 1 d .
F4 F 0.33028(15) 0.87962(15) 0.16581(10) 0.0468(5) Uani 1 1 d .
F5 F 0.38928(18) 0.90775(17) 0.06854(10) 0.0537(6) Uani 1 1 d .
F6 F 0.31596(14) 1.02144(15) 0.10435(10) 0.0463(5) Uani 1 1 d .
C7 C 0.4252(2) 1.2262(2) 0.02159(12) 0.0239(5) Uani 1 1 d .
H3 H 0.4458 1.1741 0.0043 0.029 Uiso 1 1 calc R
C8 C 0.3700(2) 1.3038(2) -0.01059(14) 0.0299(6) Uani 1 1 d .
H4 H 0.3531 1.3049 -0.0505 0.036 Uiso 1 1 calc R
C9 C 0.3393(2) 1.3793(2) 0.01459(15) 0.0344(7) Uani 1 1 d .
H5 H 0.3014 1.4314 -0.0082 0.041 Uiso 1 1 calc R
C10 C 0.3630(2) 1.3803(2) 0.07282(14) 0.0308(6) Uani 1 1 d .
H6 H 0.3418 1.4322 0.0902 0.037 Uiso 1 1 calc R
C11 C 0.41883(19) 1.3027(2) 0.10475(12) 0.0228(5) Uani 1 1 d .
C12 C 0.4511(2) 1.2882(2) 0.16890(13) 0.0251(6) Uani 1 1 d .
C13 C 0.3561(3) 1.2787(3) 0.21829(15) 0.0449(9) Uani 1 1 d .
F7 F 0.29601(16) 1.2085(2) 0.21493(11) 0.0601(6) Uani 1 1 d .
F8 F 0.30100(18) 1.36041(19) 0.20976(10) 0.0632(7) Uani 1 1 d .
F9 F 0.38202(19) 1.2582(2) 0.27564(9) 0.0634(7) Uani 1 1 d .
C14 C 0.5239(3) 1.3680(2) 0.16964(16) 0.0360(7) Uani 1 1 d .
F10 F 0.60154(15) 1.37497(14) 0.12489(10) 0.0441(5) Uani 1 1 d .
F11 F 0.4781(2) 1.45418(15) 0.16067(12) 0.0609(7) Uani 1 1 d .
F12 F 0.56267(18) 1.34960(15) 0.22340(10) 0.0531(6) Uani 1 1 d .
C15 C 0.7098(2) 1.1613(2) 0.16574(13) 0.0257(6) Uani 1 1 d .
H7 H 0.6726 1.1672 0.2036 0.031 Uiso 1 1 calc R
C16 C 0.8154(2) 1.1673(2) 0.15737(16) 0.0346(7) Uani 1 1 d .
H8 H 0.8502 1.1748 0.1901 0.042 Uiso 1 1 calc R
C17 C 0.8698(2) 1.1623(2) 0.10185(16) 0.0368(7) Uani 1 1 d .
H9 H 0.9419 1.1675 0.0961 0.044 Uiso 1 1 calc R
C18 C 0.8203(2) 1.1498(2) 0.05482(16) 0.0355(7) Uani 1 1 d .
H10 H 0.8581 1.1476 0.0163 0.043 Uiso 1 1 calc R
C19 C 0.7146(2) 1.1403(2) 0.06327(13) 0.0269(6) Uani 1 1 d .
H11 H 0.6809 1.1293 0.0311 0.032 Uiso 1 1 calc R
P2 P 0.98544(5) 0.77901(5) 0.62240(3) 0.01786(13) Uani 1 1 d .
O3 O 0.97948(14) 0.90879(13) 0.60092(8) 0.0229(4) Uani 1 1 d .
O4 O 0.96988(14) 0.65460(13) 0.65486(8) 0.0201(4) Uani 1 1 d .
C20 C 0.9048(2) 0.80614(19) 0.68690(12) 0.0221(5) Uani 1 1 d .
H12 H 0.8342 0.7823 0.6920 0.026 Uiso 1 1 calc R
H13 H 0.9341 0.7855 0.7268 0.026 Uiso 1 1 calc R
C21 C 0.9156(2) 0.91482(19) 0.65495(13) 0.0227(5) Uani 1 1 d .
C22 C 0.93819(19) 0.76756(19) 0.55337(11) 0.0202(5) Uani 1 1 d .
C23 C 1.12219(19) 0.77583(19) 0.62010(12) 0.0206(5) Uani 1 1 d .
C24 C 0.8157(2) 0.9647(2) 0.63611(14) 0.0286(6) Uani 1 1 d .
F13 F 0.76474(14) 0.90963(14) 0.61039(10) 0.0406(5) Uani 1 1 d .
F14 F 0.75395(14) 0.97880(14) 0.68449(9) 0.0410(5) Uani 1 1 d .
F15 F 0.83095(14) 1.04951(13) 0.59411(9) 0.0380(4) Uani 1 1 d .
C25 C 0.9673(2) 0.9670(2) 0.69353(14) 0.0299(6) Uani 1 1 d .
F16 F 0.91666(16) 0.95275(15) 0.75074(9) 0.0442(5) Uani 1 1 d .
F17 F 0.97403(15) 1.06202(13) 0.66864(10) 0.0422(5) Uani 1 1 d .
F18 F 1.06123(15) 0.93206(16) 0.70063(10) 0.0465(5) Uani 1 1 d .
C26 C 0.9263(2) 0.8421(2) 0.50019(12) 0.0263(6) Uani 1 1 d .
H14 H 0.9423 0.9069 0.4980 0.032 Uiso 1 1 calc R
C27 C 0.8908(2) 0.8198(2) 0.45046(13) 0.0288(6) Uani 1 1 d .
H15 H 0.8821 0.8698 0.4139 0.035 Uiso 1 1 calc R
C28 C 0.8677(2) 0.7254(2) 0.45350(13) 0.0308(6) Uani 1 1 d .
H16 H 0.8440 0.7115 0.4188 0.037 Uiso 1 1 calc R
C29 C 0.8788(2) 0.6505(2) 0.50655(13) 0.0265(6) Uani 1 1 d .
H17 H 0.8623 0.5858 0.5087 0.032 Uiso 1 1 calc R
C30 C 0.91472(18) 0.67296(19) 0.55649(12) 0.0208(5) Uani 1 1 d .
C31 C 0.93077(19) 0.60321(18) 0.61865(12) 0.0196(5) Uani 1 1 d .
C32 C 1.0093(2) 0.5235(2) 0.61105(13) 0.0256(6) Uani 1 1 d .
F19 F 1.09726(12) 0.56383(13) 0.58178(9) 0.0347(4) Uani 1 1 d .
F20 F 0.97851(14) 0.46861(13) 0.57744(9) 0.0373(4) Uani 1 1 d .
F21 F 1.02808(14) 0.46442(13) 0.66523(8) 0.0347(4) Uani 1 1 d .
C33 C 0.8288(2) 0.5591(2) 0.65444(12) 0.0228(5) Uani 1 1 d .
F22 F 0.78566(13) 0.50457(13) 0.62584(9) 0.0348(4) Uani 1 1 d .
F23 F 0.83911(13) 0.50561(13) 0.71197(8) 0.0346(4) Uani 1 1 d .
F24 F 0.76336(11) 0.63071(12) 0.65985(7) 0.0275(3) Uani 1 1 d .
C34 C 1.1686(2) 0.7216(2) 0.67041(14) 0.0297(6) Uani 1 1 d .
H18 H 1.1284 0.6842 0.7064 0.036 Uiso 1 1 calc R
C35 C 1.2739(2) 0.7222(2) 0.66803(16) 0.0359(7) Uani 1 1 d .
H19 H 1.3054 0.6872 0.7032 0.043 Uiso 1 1 calc R
C36 C 1.3329(2) 0.7730(2) 0.61513(16) 0.0336(7) Uani 1 1 d .
H20 H 1.4050 0.7722 0.6134 0.040 Uiso 1 1 calc R
C37 C 1.2873(2) 0.8245(3) 0.56503(16) 0.0396(8) Uani 1 1 d .
H21 H 1.3282 0.8583 0.5282 0.047 Uiso 1 1 calc R
C38 C 1.1815(2) 0.8279(2) 0.56729(14) 0.0329(7) Uani 1 1 d .
H22 H 1.1504 0.8659 0.5328 0.040 Uiso 1 1 calc R
P3 P 0.51710(5) 0.71935(5) 0.37671(3) 0.01762(13) Uani 1 1 d .
O5 O 0.52252(14) 0.58953(13) 0.39834(8) 0.0225(4) Uani 1 1 d .
O6 O 0.53304(14) 0.84321(13) 0.34422(8) 0.0203(4) Uani 1 1 d .
C39 C 0.5977(2) 0.69180(19) 0.31191(12) 0.0241(5) Uani 1 1 d .
H23 H 0.5679 0.7119 0.2722 0.029 Uiso 1 1 calc R
H24 H 0.6682 0.7157 0.3065 0.029 Uiso 1 1 calc R
C40 C 0.5869(2) 0.58391(19) 0.34445(12) 0.0227(5) Uani 1 1 d .
C41 C 0.56366(19) 0.73111(19) 0.44573(12) 0.0202(5) Uani 1 1 d .
C42 C 0.38098(19) 0.72357(18) 0.37860(12) 0.0192(5) Uani 1 1 d .
C43 C 0.5356(2) 0.5306(2) 0.30629(14) 0.0298(6) Uani 1 1 d .
F25 F 0.44247(15) 0.56574(16) 0.29767(10) 0.0468(5) Uani 1 1 d .
F26 F 0.58835(16) 0.54163(15) 0.24981(9) 0.0433(5) Uani 1 1 d .
F27 F 0.52658(15) 0.43576(13) 0.33247(9) 0.0401(4) Uani 1 1 d .
C44 C 0.6873(2) 0.5344(2) 0.36359(14) 0.0284(6) Uani 1 1 d .
F28 F 0.73631(13) 0.58975(14) 0.38986(10) 0.0407(5) Uani 1 1 d .
F29 F 0.74956(14) 0.52140(14) 0.31502(9) 0.0415(5) Uani 1 1 d .
F30 F 0.67265(14) 0.44904(13) 0.40506(9) 0.0387(4) Uani 1 1 d .
C45 C 0.5754(2) 0.6561(2) 0.49933(12) 0.0241(5) Uani 1 1 d .
H25 H 0.5598 0.5913 0.5015 0.029 Uiso 1 1 calc R
C46 C 0.6103(2) 0.6789(2) 0.54894(13) 0.0288(6) Uani 1 1 d .
H26 H 0.6192 0.6288 0.5855 0.035 Uiso 1 1 calc R
C47 C 0.6326(2) 0.7733(2) 0.54613(13) 0.0294(6) Uani 1 1 d .
H27 H 0.6558 0.7873 0.5809 0.035 Uiso 1 1 calc R
C48 C 0.6214(2) 0.8479(2) 0.49304(13) 0.0253(6) Uani 1 1 d .
H28 H 0.6372 0.9127 0.4910 0.030 Uiso 1 1 calc R
C49 C 0.58673(18) 0.82552(19) 0.44305(12) 0.0206(5) Uani 1 1 d .
C50 C 0.57117(19) 0.89538(18) 0.38028(12) 0.0192(5) Uani 1 1 d .
C51 C 0.6734(2) 0.93862(19) 0.34511(13) 0.0235(5) Uani 1 1 d .
F31 F 0.73894(12) 0.86720(12) 0.33984(7) 0.0287(4) Uani 1 1 d .
F32 F 0.71648(13) 0.99318(13) 0.37423(9) 0.0351(4) Uani 1 1 d .
F33 F 0.66399(13) 0.99253(13) 0.28763(8) 0.0344(4) Uani 1 1 d .
C52 C 0.4922(2) 0.9750(2) 0.38764(13) 0.0250(6) Uani 1 1 d .
F34 F 0.40393(12) 0.93447(13) 0.41623(8) 0.0345(4) Uani 1 1 d .
F35 F 0.52180(14) 1.02967(13) 0.42145(9) 0.0374(4) Uani 1 1 d .
F36 F 0.47441(14) 1.03369(12) 0.33303(8) 0.0356(4) Uani 1 1 d .
C53 C 0.3344(2) 0.7759(2) 0.32784(14) 0.0352(7) Uani 1 1 d .
H29 H 0.3749 0.8106 0.2910 0.042 Uiso 1 1 calc R
C54 C 0.2294(2) 0.7779(3) 0.33055(17) 0.0415(8) Uani 1 1 d .
H30 H 0.1982 0.8131 0.2953 0.050 Uiso 1 1 calc R
C55 C 0.1702(2) 0.7296(2) 0.38344(17) 0.0372(7) Uani 1 1 d .
H31 H 0.0982 0.7310 0.3849 0.045 Uiso 1 1 calc R
C56 C 0.2147(2) 0.6789(3) 0.43455(17) 0.0438(8) Uani 1 1 d .
H32 H 0.1734 0.6468 0.4717 0.053 Uiso 1 1 calc R
C57 C 0.3205(2) 0.6745(2) 0.43207(14) 0.0345(7) Uani 1 1 d .
H33 H 0.3512 0.6378 0.4671 0.041 Uiso 1 1 calc R
P4 P 0.98754(5) 0.35644(5) 0.87286(3) 0.01832(14) Uani 1 1 d .
O7 O 1.01095(16) 0.43847(14) 0.91597(8) 0.0269(4) Uani 1 1 d .
O8 O 0.98771(14) 0.28841(13) 0.82041(8) 0.0223(4) Uani 1 1 d .
C58 C 1.0424(2) 0.46187(19) 0.81341(12) 0.0223(5) Uani 1 1 d .
H34 H 1.1094 0.4489 0.7919 0.027 Uiso 1 1 calc R
H35 H 0.9955 0.4940 0.7831 0.027 Uiso 1 1 calc R
C59 C 1.0494(2) 0.51279(19) 0.86395(12) 0.0246(6) Uani 1 1 d .
C60 C 1.05650(18) 0.26000(19) 0.92089(12) 0.0204(5) Uani 1 1 d .
C61 C 0.8509(2) 0.35675(19) 0.89215(14) 0.0272(6) Uani 1 1 d .
C62 C 1.1603(3) 0.5344(2) 0.86952(15) 0.0359(7) Uani 1 1 d .
F37 F 1.16851(18) 0.56919(17) 0.91742(10) 0.0562(6) Uani 1 1 d .
F38 F 1.21642(15) 0.45368(15) 0.87701(10) 0.0472(5) Uani 1 1 d .
F39 F 1.20299(15) 0.59849(15) 0.81841(9) 0.0454(5) Uani 1 1 d .
C63 C 0.9802(3) 0.6017(2) 0.85925(14) 0.0319(6) Uani 1 1 d .
F40 F 0.9727(2) 0.63214(16) 0.91029(10) 0.0582(6) Uani 1 1 d .
F41 F 0.88744(15) 0.58315(14) 0.84942(11) 0.0474(5) Uani 1 1 d .
F42 F 1.01523(16) 0.67738(13) 0.81199(9) 0.0412(4) Uani 1 1 d .
C64 C 1.0917(2) 0.2588(2) 0.97691(12) 0.0254(6) Uani 1 1 d .
H36 H 1.0818 0.3133 0.9932 0.031 Uiso 1 1 calc R
C65 C 1.1411(2) 0.1768(2) 1.00851(13) 0.0320(7) Uani 1 1 d .
H37 H 1.1643 0.1751 1.0470 0.038 Uiso 1 1 calc R
C66 C 1.1570(2) 0.0978(2) 0.98479(15) 0.0350(7) Uani 1 1 d .
H38 H 1.1913 0.0424 1.0071 0.042 Uiso 1 1 calc R
C67 C 1.1235(2) 0.0979(2) 0.92879(14) 0.0321(6) Uani 1 1 d .
H39 H 1.1348 0.0436 0.9124 0.039 Uiso 1 1 calc R
C68 C 1.07298(19) 0.1801(2) 0.89728(12) 0.0216(5) Uani 1 1 d .
C69 C 1.0283(2) 0.1943(2) 0.83665(12) 0.0232(5) Uani 1 1 d .
C70 C 0.9408(2) 0.1223(2) 0.84503(15) 0.0316(7) Uani 1 1 d .
F43 F 0.87162(13) 0.12916(13) 0.89187(9) 0.0358(4) Uani 1 1 d .
F44 F 0.97377(17) 0.03053(13) 0.85765(11) 0.0477(5) Uani 1 1 d .
F45 F 0.89344(16) 0.13866(15) 0.79443(9) 0.0458(5) Uani 1 1 d .
C71 C 1.1097(3) 0.1876(3) 0.78359(15) 0.0384(7) Uani 1 1 d .
F46 F 1.18380(16) 0.25038(18) 0.77902(10) 0.0549(6) Uani 1 1 d .
F47 F 1.15231(18) 0.10000(17) 0.79231(10) 0.0558(6) Uani 1 1 d .
F48 F 1.07397(18) 0.21036(17) 0.72866(9) 0.0524(6) Uani 1 1 d .
C72 C 0.8101(3) 0.3689(2) 0.94989(16) 0.0391(8) Uani 1 1 d .
H40 H 0.8539 0.3771 0.9783 0.047 Uiso 1 1 calc R
C73 C 0.7056(3) 0.3688(3) 0.9656(2) 0.0610(13) Uani 1 1 d .
H41 H 0.6777 0.3744 1.0056 0.073 Uiso 1 1 calc R
C74 C 0.6422(3) 0.3606(3) 0.9237(3) 0.0693(16) Uani 1 1 d .
H42 H 0.5705 0.3615 0.9347 0.083 Uiso 1 1 calc R
C75 C 0.6813(3) 0.3510(3) 0.8656(2) 0.0595(12) Uani 1 1 d .
H43 H 0.6366 0.3470 0.8366 0.071 Uiso 1 1 calc R
C76 C 0.7868(2) 0.3473(2) 0.84965(18) 0.0390(8) Uani 1 1 d .
H44 H 0.8144 0.3385 0.8104 0.047 Uiso 1 1 calc R

loop_
_atom_site_aniso_label
_atom_site_aniso_U_11
_atom_site_aniso_U_22
_atom_site_aniso_U_33
_atom_site_aniso_U_23
_atom_site_aniso_U_13
_atom_site_aniso_U_12
P1 0.0168(3) 0.0204(3) 0.0139(3) -0.0061(2) -0.0025(2) 0.0011(2)
O1 0.0311(10) 0.0208(9) 0.0169(9) -0.0049(7) -0.0031(7) -0.0018(7)
O2 0.0234(9) 0.0247(9) 0.0183(9) -0.0100(7) -0.0064(7) 0.0089(7)
C1 0.0190(12) 0.0255(13) 0.0189(12) -0.0041(10) -0.0032(9) -0.0014(10)
C2 0.0276(13) 0.0215(12) 0.0192(12) -0.0048(10) -0.0084(10) -0.0031(10)
C3 0.0149(11) 0.0243(12) 0.0169(12) -0.0046(10) -0.0027(9) -0.0001(9)
C4 0.0164(11) 0.0148(11) 0.0241(13) -0.0017(10) 0.0010(9) 0.0022(9)
C5 0.0456(17) 0.0256(14) 0.0243(14) -0.0072(12) -0.0108(12) 0.0048(12)
F1 0.0355(10) 0.0403(10) 0.0494(11) -0.0185(9) -0.0134(8) 0.0095(8)
F2 0.0643(14) 0.0274(10) 0.0506(12) 0.0084(9) -0.0207(10) -0.0010(9)
F3 0.0782(16) 0.0484(12) 0.0382(11) -0.0245(10) -0.0174(11) 0.0282(11)
C6 0.0397(17) 0.0313(15) 0.0316(16) -0.0019(13) -0.0170(13) -0.0097(13)
F4 0.0427(11) 0.0446(11) 0.0475(12) 0.0034(9) -0.0133(9) -0.0213(9)
F5 0.0634(14) 0.0661(14) 0.0435(12) -0.0260(11) -0.0215(10) -0.0161(11)
F6 0.0310(10) 0.0477(12) 0.0575(13) -0.0010(10) -0.0230(9) -0.0027(8)
C7 0.0258(13) 0.0263(13) 0.0206(13) -0.0048(11) -0.0089(10) -0.0016(10)
C8 0.0298(14) 0.0348(16) 0.0249(14) -0.0028(12) -0.0128(11) -0.0026(12)
C9 0.0287(15) 0.0342(16) 0.0378(17) -0.0015(13) -0.0158(13) 0.0080(12)
C10 0.0268(14) 0.0305(15) 0.0351(16) -0.0077(13) -0.0097(12) 0.0113(12)
C11 0.0182(12) 0.0286(13) 0.0215(13) -0.0058(11) -0.0059(10) 0.0040(10)
C12 0.0260(13) 0.0271(14) 0.0256(14) -0.0123(11) -0.0079(11) 0.0122(11)
C13 0.048(2) 0.060(2) 0.0245(16) -0.0137(15) -0.0018(14) 0.0311(18)
F7 0.0324(11) 0.0854(18) 0.0527(13) -0.0119(12) 0.0167(9) -0.0030(11)
F8 0.0618(14) 0.0853(17) 0.0421(12) -0.0251(12) -0.0047(10) 0.0525(13)
F9 0.0729(16) 0.0899(18) 0.0227(10) -0.0169(11) 0.0006(10) 0.0449(14)
C14 0.0474(19) 0.0291(15) 0.0411(18) -0.0192(14) -0.0246(15) 0.0148(13)
F10 0.0406(11) 0.0386(10) 0.0570(13) -0.0122(9) -0.0182(10) -0.0123(8)
F11 0.0807(16) 0.0303(10) 0.0899(18) -0.0324(11) -0.0495(14) 0.0257(11)
F12 0.0769(15) 0.0469(12) 0.0540(13) -0.0311(10) -0.0434(12) 0.0185(11)
C15 0.0211(12) 0.0258(13) 0.0280(14) -0.0030(11) -0.0050(10) 0.0014(10)
C16 0.0277(15) 0.0266(14) 0.0474(19) -0.0023(13) -0.0132(13) -0.0008(11)
C17 0.0187(13) 0.0291(15) 0.054(2) -0.0003(14) 0.0011(13) 0.0017(11)
C18 0.0305(15) 0.0237(14) 0.0411(18) 0.0000(13) 0.0154(13) 0.0045(11)
C19 0.0289(14) 0.0242(13) 0.0254(14) -0.0055(11) 0.0012(11) 0.0044(11)
P2 0.0183(3) 0.0197(3) 0.0154(3) -0.0042(2) -0.0031(2) 0.0030(2)
O3 0.0263(9) 0.0214(9) 0.0198(9) -0.0049(7) -0.0012(7) 0.0042(7)
O4 0.0240(9) 0.0188(8) 0.0193(9) -0.0065(7) -0.0069(7) 0.0019(7)
C20 0.0227(12) 0.0217(12) 0.0205(12) -0.0060(10) 0.0015(10) 0.0041(10)
C21 0.0228(12) 0.0200(12) 0.0249(13) -0.0066(10) -0.0011(10) 0.0021(10)
C22 0.0188(11) 0.0270(13) 0.0157(12) -0.0072(10) -0.0034(9) 0.0035(10)
C23 0.0187(12) 0.0215(12) 0.0239(13) -0.0097(10) -0.0035(10) 0.0014(9)
C24 0.0289(14) 0.0234(13) 0.0338(16) -0.0084(12) -0.0054(12) 0.0051(11)
F13 0.0314(9) 0.0367(10) 0.0604(13) -0.0192(9) -0.0202(9) 0.0075(8)
F14 0.0333(10) 0.0411(11) 0.0461(11) -0.0142(9) 0.0043(8) 0.0139(8)
F15 0.0416(10) 0.0264(9) 0.0422(10) -0.0027(8) -0.0087(8) 0.0094(8)
C25 0.0315(15) 0.0286(14) 0.0319(15) -0.0123(12) -0.0044(12) 0.0011(12)
F16 0.0598(13) 0.0479(12) 0.0300(10) -0.0221(9) 0.0037(9) -0.0084(10)
F17 0.0469(11) 0.0287(9) 0.0536(12) -0.0152(9) -0.0045(9) -0.0094(8)
F18 0.0372(10) 0.0621(13) 0.0529(12) -0.0312(11) -0.0205(9) 0.0093(9)
C26 0.0217(13) 0.0338(15) 0.0208(13) -0.0023(11) -0.0047(10) 0.0025(11)
C27 0.0232(13) 0.0426(17) 0.0184(13) -0.0033(12) -0.0057(10) 0.0029(12)
C28 0.0243(13) 0.0505(19) 0.0212(13) -0.0141(13) -0.0075(11) 0.0048(12)
C29 0.0223(13) 0.0364(15) 0.0255(14) -0.0159(12) -0.0049(11) 0.0055(11)
C30 0.0155(11) 0.0279(13) 0.0194(12) -0.0083(10) -0.0020(9) 0.0057(10)
C31 0.0195(12) 0.0211(12) 0.0202(12) -0.0085(10) -0.0040(9) 0.0027(9)
C32 0.0270(13) 0.0247(13) 0.0258(14) -0.0095(11) -0.0027(11) 0.0064(11)
F19 0.0203(8) 0.0379(10) 0.0421(10) -0.0092(8) 0.0032(7) 0.0081(7)
F20 0.0416(10) 0.0339(9) 0.0445(11) -0.0249(9) -0.0076(8) 0.0117(8)
F21 0.0380(10) 0.0303(9) 0.0320(9) -0.0037(7) -0.0058(7) 0.0154(7)
C33 0.0211(12) 0.0277(13) 0.0221(13) -0.0110(11) -0.0032(10) 0.0018(10)
F22 0.0289(9) 0.0375(10) 0.0439(10) -0.0219(8) -0.0005(8) -0.0079(7)
F23 0.0294(9) 0.0386(10) 0.0280(9) 0.0031(7) -0.0017(7) -0.0003(7)
F24 0.0194(7) 0.0366(9) 0.0280(8) -0.0135(7) -0.0002(6) 0.0060(6)
C34 0.0228(13) 0.0375(16) 0.0261(14) -0.0038(12) -0.0053(11) 0.0043(11)
C35 0.0252(14) 0.0388(17) 0.0436(18) -0.0083(14) -0.0116(13) 0.0073(12)
C36 0.0192(13) 0.0313(15) 0.054(2) -0.0180(14) -0.0019(13) 0.0005(11)
C37 0.0300(16) 0.0463(19) 0.0377(18) -0.0071(15) 0.0071(13) -0.0106(14)
C38 0.0279(14) 0.0397(17) 0.0265(15) -0.0011(13) -0.0020(12) -0.0053(12)
P3 0.0182(3) 0.0191(3) 0.0152(3) -0.0041(2) -0.0028(2) 0.0027(2)
O5 0.0246(9) 0.0198(9) 0.0217(9) -0.0055(7) 0.0010(7) 0.0028(7)
O6 0.0254(9) 0.0189(8) 0.0173(9) -0.0043(7) -0.0071(7) 0.0015(7)
C39 0.0284(13) 0.0247(13) 0.0194(13) -0.0079(11) -0.0002(10) 0.0016(11)
C40 0.0234(13) 0.0215(12) 0.0233(13) -0.0074(10) -0.0013(10) 0.0035(10)
C41 0.0174(11) 0.0258(13) 0.0171(12) -0.0060(10) -0.0022(9) 0.0046(9)
C42 0.0198(12) 0.0199(12) 0.0197(12) -0.0086(10) -0.0030(9) 0.0027(9)
C43 0.0300(14) 0.0311(15) 0.0311(15) -0.0143(12) -0.0017(12) -0.0008(12)
F25 0.0376(10) 0.0603(13) 0.0550(13) -0.0300(11) -0.0222(9) 0.0092(9)
F26 0.0565(12) 0.0472(11) 0.0303(10) -0.0207(9) 0.0055(9) -0.0119(9)
F27 0.0456(11) 0.0298(9) 0.0467(11) -0.0149(8) 0.0012(9) -0.0104(8)
C44 0.0260(14) 0.0250(14) 0.0365(16) -0.0133(12) -0.0028(12) 0.0048(11)
F28 0.0288(9) 0.0397(10) 0.0628(13) -0.0252(10) -0.0172(9) 0.0076(8)
F29 0.0322(9) 0.0436(11) 0.0487(11) -0.0184(9) 0.0043(8) 0.0106(8)
F30 0.0418(10) 0.0262(9) 0.0444(11) -0.0034(8) -0.0081(8) 0.0094(8)
C45 0.0225(12) 0.0277(14) 0.0196(13) -0.0024(11) -0.0028(10) 0.0029(10)
C46 0.0222(13) 0.0435(17) 0.0170(13) -0.0012(12) -0.0047(10) 0.0031(12)
C47 0.0215(13) 0.0487(18) 0.0201(13) -0.0122(13) -0.0040(10) 0.0008(12)
C48 0.0215(12) 0.0350(15) 0.0226(13) -0.0139(12) -0.0016(10) 0.0010(11)
C49 0.0165(11) 0.0285(13) 0.0164(12) -0.0067(10) -0.0005(9) 0.0037(10)
C50 0.0191(12) 0.0212(12) 0.0186(12) -0.0080(10) -0.0025(9) 0.0029(9)
C51 0.0234(13) 0.0225(13) 0.0244(13) -0.0066(11) -0.0020(10) 0.0030(10)
F31 0.0220(8) 0.0373(9) 0.0265(8) -0.0105(7) 0.0003(6) 0.0072(7)
F32 0.0298(9) 0.0367(10) 0.0431(10) -0.0184(8) -0.0015(8) -0.0092(7)
F33 0.0318(9) 0.0342(9) 0.0280(9) 0.0060(7) -0.0010(7) -0.0025(7)
C52 0.0250(13) 0.0238(13) 0.0264(14) -0.0084(11) -0.0030(11) 0.0058(10)
F34 0.0220(8) 0.0376(10) 0.0395(10) -0.0077(8) 0.0030(7) 0.0081(7)
F35 0.0420(10) 0.0335(9) 0.0440(11) -0.0244(8) -0.0045(8) 0.0083(8)
F36 0.0398(10) 0.0286(9) 0.0343(9) -0.0030(7) -0.0070(8) 0.0151(7)
C53 0.0274(15) 0.0456(18) 0.0275(15) 0.0000(13) -0.0078(12) 0.0066(13)
C54 0.0272(15) 0.0448(19) 0.051(2) -0.0059(16) -0.0156(14) 0.0069(14)
C55 0.0196(13) 0.0349(16) 0.063(2) -0.0234(16) -0.0065(14) 0.0023(12)
C56 0.0273(16) 0.054(2) 0.047(2) -0.0118(17) 0.0090(14) -0.0111(15)
C57 0.0257(14) 0.0442(18) 0.0292(15) -0.0027(13) -0.0015(12) -0.0050(13)
P4 0.0189(3) 0.0204(3) 0.0158(3) -0.0054(2) -0.0011(2) -0.0010(2)
O7 0.0441(12) 0.0211(9) 0.0153(9) -0.0053(7) -0.0007(8) -0.0061(8)
O8 0.0254(9) 0.0234(9) 0.0204(9) -0.0081(7) -0.0081(7) 0.0043(7)
C58 0.0239(12) 0.0268(13) 0.0156(12) -0.0039(10) -0.0026(10) -0.0052(10)
C59 0.0335(14) 0.0214(13) 0.0178(12) -0.0019(10) -0.0049(10) -0.0048(11)
C60 0.0171(11) 0.0235(12) 0.0192(12) -0.0040(10) -0.0011(9) -0.0011(9)
C61 0.0197(12) 0.0194(12) 0.0352(15) 0.0011(11) 0.0038(11) 0.0023(10)
C62 0.0413(17) 0.0332(16) 0.0332(16) -0.0012(13) -0.0182(14) -0.0094(13)
F37 0.0695(15) 0.0630(14) 0.0458(12) -0.0189(11) -0.0265(11) -0.0204(12)
F38 0.0364(10) 0.0408(11) 0.0608(13) 0.0003(10) -0.0237(10) 0.0000(8)
F39 0.0365(10) 0.0465(11) 0.0441(11) 0.0095(9) -0.0135(9) -0.0172(9)
C63 0.0439(17) 0.0234(14) 0.0279(15) -0.0061(12) -0.0037(13) -0.0028(12)
F40 0.0981(19) 0.0423(12) 0.0384(12) -0.0215(10) -0.0061(12) 0.0170(12)
F41 0.0323(10) 0.0344(10) 0.0722(15) -0.0128(10) 0.0007(9) 0.0048(8)
F42 0.0515(11) 0.0261(9) 0.0393(10) 0.0047(8) -0.0092(9) -0.0034(8)
C64 0.0278(13) 0.0297(14) 0.0181(12) -0.0044(11) -0.0031(10) -0.0059(11)
C65 0.0280(14) 0.0421(17) 0.0223(14) 0.0021(12) -0.0114(11) -0.0056(12)
C66 0.0288(15) 0.0380(17) 0.0340(16) 0.0005(13) -0.0129(12) 0.0049(12)
C67 0.0304(15) 0.0323(15) 0.0337(16) -0.0087(13) -0.0076(12) 0.0092(12)
C68 0.0160(11) 0.0268(13) 0.0218(13) -0.0069(11) -0.0021(9) 0.0036(10)
C69 0.0260(13) 0.0254(13) 0.0202(13) -0.0096(11) -0.0053(10) 0.0070(10)
C70 0.0406(16) 0.0236(14) 0.0370(16) -0.0125(12) -0.0200(14) 0.0023(12)
F43 0.0319(9) 0.0367(10) 0.0397(10) -0.0098(8) -0.0060(8) -0.0086(7)
F44 0.0596(13) 0.0261(9) 0.0659(14) -0.0200(9) -0.0241(11) 0.0072(9)
F45 0.0565(12) 0.0484(12) 0.0424(11) -0.0188(9) -0.0275(10) -0.0018(10)
C71 0.0398(18) 0.0461(19) 0.0285(16) -0.0124(14) 0.0003(13) 0.0105(15)
F46 0.0356(11) 0.0776(16) 0.0445(12) -0.0133(11) 0.0143(9) -0.0025(11)
F47 0.0624(14) 0.0602(14) 0.0461(12) -0.0244(11) 0.0007(10) 0.0318(11)
F48 0.0674(14) 0.0666(14) 0.0255(10) -0.0198(10) -0.0041(9) 0.0201(12)
C72 0.0414(17) 0.0228(14) 0.0392(18) 0.0035(13) 0.0177(14) 0.0056(12)
C73 0.046(2) 0.0318(18) 0.076(3) 0.0124(18) 0.036(2) 0.0140(16)
C74 0.0264(18) 0.0285(18) 0.121(4) 0.015(2) 0.029(2) 0.0038(14)
C75 0.0252(17) 0.0321(18) 0.110(4) 0.002(2) -0.014(2) 0.0019(14)
C76 0.0234(14) 0.0260(15) 0.062(2) -0.0011(14) -0.0083(14) -0.0004(11)

loop_
_atom_type_symbol
_atom_type_description
_atom_type_scat_dispersion_real
_atom_type_scat_dispersion_imag
_atom_type_scat_source
C C 0.0033 0.0016 'International Tables Vol C Tables 4.2.6.8 and 6.1.1.4'
H H 0.0000 0.0000 'International Tables Vol C Tables 4.2.6.8 and 6.1.1.4'
O O 0.0106 0.0060 'International Tables Vol C Tables 4.2.6.8 and 6.1.1.4'
F F 0.0171 0.0103 'International Tables Vol C Tables 4.2.6.8 and 6.1.1.4'
P P 0.1023 0.0942 'International Tables Vol C Tables 4.2.6.8 and 6.1.1.4'

loop_
_geom_angle_atom_site_label_1
_geom_angle_atom_site_label_2
_geom_angle_atom_site_label_3
_geom_angle
O2 P1 O1 168.50(10)
O2 P1 C3 88.89(11)
O1 P1 C3 93.36(11)
O2 P1 C4 94.58(11)
O1 P1 C4 94.38(11)
C3 P1 C4 117.49(12)
O2 P1 C1 92.93(12)
O1 P1 C1 76.54(11)
C3 P1 C1 124.89(12)
C4 P1 C1 117.23(12)
C2 O1 P1 95.73(15)
C12 O2 P1 117.32(16)
C2 C1 P1 89.31(16)
C2 C1 H1 113.8
P1 C1 H1 113.8
C2 C1 H2 113.8
P1 C1 H2 113.8
H1 C1 H2 111.0
O1 C2 C6 110.1(2)
O1 C2 C5 109.3(2)
C6 C2 C5 111.5(2)
O1 C2 C1 98.4(2)
C6 C2 C1 112.6(2)
C5 C2 C1 114.2(2)
C11 C3 C7 120.5(2)
C11 C3 P1 113.17(19)
C7 C3 P1 126.4(2)
C19 C4 C15 118.8(2)
C19 C4 P1 120.4(2)
C15 C4 P1 120.8(2)
F3 C5 F1 106.7(3)
F3 C5 F2 107.7(3)
F1 C5 F2 107.3(2)
F3 C5 C2 112.4(2)
F1 C5 C2 111.0(2)
F2 C5 C2 111.4(3)
F5 C6 F4 107.8(3)
F5 C6 F6 107.5(2)
F4 C6 F6 106.7(3)
F5 C6 C2 112.4(3)
F4 C6 C2 112.0(2)
F6 C6 C2 110.1(2)
C8 C7 C3 118.3(3)
C8 C7 H3 120.9
C3 C7 H3 120.9
C9 C8 C7 121.0(3)
C9 C8 H4 119.5
C7 C8 H4 119.5
C8 C9 C10 121.1(3)
C8 C9 H5 119.5
C10 C9 H5 119.5
C9 C10 C11 117.7(3)
C9 C10 H6 121.1
C11 C10 H6 121.1
C3 C11 C10 121.4(3)
C3 C11 C12 112.0(2)
C10 C11 C12 126.6(3)
O2 C12 C11 108.6(2)
O2 C12 C14 108.0(2)
C11 C12 C14 111.3(2)
O2 C12 C13 105.4(2)
C11 C12 C13 110.2(2)
C14 C12 C13 113.1(3)
F9 C13 F7 108.6(3)
F9 C13 F8 107.0(3)
F7 C13 F8 107.6(3)
F9 C13 C12 111.6(3)
F7 C13 C12 110.0(3)
F8 C13 C12 112.0(3)
F10 C14 F12 107.3(3)
F10 C14 F11 107.7(3)
F12 C14 F11 107.5(2)
F10 C14 C12 110.2(2)
F12 C14 C12 111.8(3)
F11 C14 C12 112.1(3)
C16 C15 C4 120.2(3)
C16 C15 H7 119.9
C4 C15 H7 119.9
C17 C16 C15 120.2(3)
C17 C16 H8 119.9
C15 C16 H8 119.9
C18 C17 C16 120.3(3)
C18 C17 H9 119.9
C16 C17 H9 119.9
C17 C18 C19 120.2(3)
C17 C18 H10 119.9
C19 C18 H10 119.9
C4 C19 C18 120.2(3)
C4 C19 H11 119.9
C18 C19 H11 119.9
O4 P2 O3 168.04(9)
O4 P2 C22 89.16(11)
O3 P2 C22 94.80(11)
O4 P2 C23 94.98(11)
O3 P2 C23 93.48(11)
C22 P2 C23 115.52(12)
O4 P2 C20 92.06(11)
O3 P2 C20 76.33(11)
C22 P2 C20 123.30(13)
C23 P2 C20 120.80(13)
C21 O3 P2 95.09(15)
C31 O4 P2 116.84(16)
C21 C20 P2 90.32(17)
C21 C20 H12 113.6
P2 C20 H12 113.6
C21 C20 H13 113.6
P2 C20 H13 113.6
H12 C20 H13 110.9
O3 C21 C25 111.8(2)
O3 C21 C24 109.0(2)
C25 C21 C24 111.6(2)
O3 C21 C20 98.3(2)
C25 C21 C20 111.8(2)
C24 C21 C20 113.7(2)
C30 C22 C26 120.6(2)
C30 C22 P2 113.07(19)
C26 C22 P2 126.3(2)
C38 C23 C34 119.6(3)
C38 C23 P2 119.4(2)
C34 C23 P2 121.0(2)
F15 C24 F14 108.0(2)
F15 C24 F13 106.8(2)
F14 C24 F13 106.9(2)
F15 C24 C21 112.3(2)
F14 C24 C21 112.4(2)
F13 C24 C21 110.1(2)
F17 C25 F18 108.0(3)
F17 C25 F16 107.1(2)
F18 C25 F16 106.7(2)
F17 C25 C21 113.5(2)
F18 C25 C21 110.3(2)
F16 C25 C21 111.0(2)
C27 C26 C22 118.6(3)
C27 C26 H14 120.7
C22 C26 H14 120.7
C28 C27 C26 120.8(3)
C28 C27 H15 119.6
C26 C27 H15 119.6
C27 C28 C29 121.1(3)
C27 C28 H16 119.5
C29 C28 H16 119.5
C28 C29 C30 118.1(3)
C28 C29 H17 121.0
C30 C29 H17 121.0
C22 C30 C29 120.8(2)
C22 C30 C31 112.4(2)
C29 C30 C31 126.8(3)
O4 C31 C30 108.5(2)
O4 C31 C33 107.1(2)
C30 C31 C33 111.0(2)
O4 C31 C32 107.0(2)
C30 C31 C32 111.8(2)
C33 C31 C32 111.2(2)
F21 C32 F19 107.5(2)
F21 C32 F20 107.1(2)
F19 C32 F20 107.6(2)
F21 C32 C31 112.7(2)
F19 C32 C31 109.8(2)
F20 C32 C31 112.0(2)
F22 C33 F23 107.9(2)
F22 C33 F24 107.3(2)
F23 C33 F24 107.0(2)
F22 C33 C31 113.0(2)
F23 C33 C31 112.2(2)
F24 C33 C31 109.1(2)
C23 C34 C35 119.9(3)
C23 C34 H18 120.1
C35 C34 H18 120.1
C36 C35 C34 120.4(3)
C36 C35 H19 119.8
C34 C35 H19 119.8
C37 C36 C35 119.6(3)
C37 C36 H20 120.2
C35 C36 H20 120.2
C36 C37 C38 120.9(3)
C36 C37 H21 119.6
C38 C37 H21 119.6
C23 C38 C37 119.5(3)
C23 C38 H22 120.3
C37 C38 H22 120.3
O6 P3 C41 89.10(11)
O6 P3 O5 168.05(9)
C41 P3 O5 94.97(11)
O6 P3 C42 94.68(11)
C41 P3 C42 115.34(12)
O5 P3 C42 93.73(11)
O6 P3 C39 92.00(11)
C41 P3 C39 123.80(13)
O5 P3 C39 76.39(11)
C42 P3 C39 120.54(13)
C40 O5 P3 94.68(15)
C50 O6 P3 117.25(15)
C40 C39 P3 89.90(17)
C40 C39 H23 113.7
P3 C39 H23 113.7
C40 C39 H24 113.7
P3 C39 H24 113.7
H23 C39 H24 110.9
O5 C40 C39 99.0(2)
O5 C40 C43 111.4(2)
C39 C40 C43 111.8(2)
O5 C40 C44 109.0(2)
C39 C40 C44 113.6(2)
C43 C40 C44 111.5(2)
C49 C41 C45 120.3(2)
C49 C41 P3 113.48(19)
C45 C41 P3 126.2(2)
C57 C42 C53 118.9(3)
C57 C42 P3 119.5(2)
C53 C42 P3 121.6(2)
F25 C43 F27 107.3(2)
F25 C43 F26 107.2(3)
F27 C43 F26 106.7(2)
F25 C43 C40 110.7(2)
F27 C43 C40 113.7(2)
F26 C43 C40 110.9(2)
F30 C44 F29 108.0(2)
F30 C44 F28 107.0(2)
F29 C44 F28 107.4(2)
F30 C44 C40 112.5(2)
F29 C44 C40 112.1(2)
F28 C44 C40 109.6(2)
C46 C45 C41 118.4(3)
C46 C45 H25 120.8
C41 C45 H25 120.8
C45 C46 C47 121.0(3)
C45 C46 H26 119.5
C47 C46 H26 119.5
C46 C47 C48 120.9(3)
C46 C47 H27 119.6
C48 C47 H27 119.6
C49 C48 C47 118.4(3)
C49 C48 H28 120.8
C47 C48 H28 120.8
C41 C49 C48 121.1(2)
C41 C49 C50 111.9(2)
C48 C49 C50 127.0(3)
O6 C50 C49 108.2(2)
O6 C50 C51 107.1(2)
C49 C50 C51 110.7(2)
O6 C50 C52 107.4(2)
C49 C50 C52 111.6(2)
C51 C50 C52 111.7(2)
F33 C51 F32 107.7(2)
F33 C51 F31 107.1(2)
F32 C51 F31 107.2(2)
F33 C51 C50 112.2(2)
F32 C51 C50 112.9(2)
F31 C51 C50 109.5(2)
F36 C52 F34 107.4(2)
F36 C52 F35 107.5(2)
F34 C52 F35 107.7(2)
F36 C52 C50 112.2(2)
F34 C52 C50 109.7(2)
F35 C52 C50 112.2(2)
C54 C53 C42 120.4(3)
C54 C53 H29 119.8
C42 C53 H29 119.8
C55 C54 C53 120.5(3)
C55 C54 H30 119.8
C53 C54 H30 119.8
C54 C55 C56 120.0(3)
C54 C55 H31 120.0
C56 C55 H31 120.0
C55 C56 C57 120.2(3)
C55 C56 H32 119.9
C57 C56 H32 119.9
C42 C57 C56 120.1(3)
C42 C57 H33 120.0
C56 C57 H33 120.0
O8 P4 O7 167.54(10)
O8 P4 C60 88.85(11)
O7 P4 C60 92.43(12)
O8 P4 C61 95.27(12)
O7 P4 C61 95.25(13)
C60 P4 C61 116.48(12)
O8 P4 C58 93.15(12)
O7 P4 C58 76.16(11)
C60 P4 C58 126.63(13)
C61 P4 C58 116.40(13)
C59 O7 P4 95.60(16)
C69 O8 P4 117.69(16)
C59 C58 P4 89.55(16)
C59 C58 H34 113.7
P4 C58 H34 113.7
C59 C58 H35 113.7
P4 C58 H35 113.7
H34 C58 H35 111.0
O7 C59 C58 98.7(2)
O7 C59 C63 109.0(2)
C58 C59 C63 113.9(2)
O7 C59 C62 109.6(2)
C58 C59 C62 112.3(2)
C63 C59 C62 112.4(2)
C68 C60 C64 119.7(2)
C68 C60 P4 113.25(19)
C64 C60 P4 127.1(2)
C72 C61 C76 120.3(3)
C72 C61 P4 118.8(3)
C76 C61 P4 120.8(2)
F37 C62 F38 107.1(2)
F37 C62 F39 107.3(3)
F38 C62 F39 107.4(3)
F37 C62 C59 113.0(3)
F38 C62 C59 110.2(2)
F39 C62 C59 111.6(2)
F41 C63 F40 108.6(3)
F41 C63 F42 106.8(2)
F40 C63 F42 105.9(2)
F41 C63 C59 111.1(2)
F40 C63 C59 112.0(2)
F42 C63 C59 112.2(3)
C65 C64 C60 119.1(3)
C65 C64 H36 120.4
C60 C64 H36 120.4
C66 C65 C64 120.8(3)
C66 C65 H37 119.6
C64 C65 H37 119.6
C65 C66 C67 120.9(3)
C65 C66 H38 119.5
C67 C66 H38 119.5
C66 C67 C68 118.2(3)
C66 C67 H39 120.9
C68 C67 H39 120.9
C60 C68 C67 121.2(3)
C60 C68 C69 112.1(2)
C67 C68 C69 126.7(3)
O8 C69 C68 107.9(2)
O8 C69 C71 106.6(2)
C68 C69 C71 111.6(2)
O8 C69 C70 108.1(2)
C68 C69 C70 110.5(2)
C71 C69 C70 111.9(3)
F43 C70 F45 107.3(3)
F43 C70 F44 107.2(3)
F45 C70 F44 107.3(2)
F43 C70 C69 110.5(2)
F45 C70 C69 112.1(3)
F44 C70 C69 112.1(2)
F47 C71 F48 108.0(3)
F47 C71 F46 107.4(3)
F48 C71 F46 106.7(3)
F47 C71 C69 112.7(3)
F48 C71 C69 112.4(3)
F46 C71 C69 109.3(3)
C73 C72 C61 119.7(4)
C73 C72 H40 120.2
C61 C72 H40 120.2
C74 C73 C72 120.2(4)
C74 C73 H41 119.9
C72 C73 H41 119.9
C73 C74 C75 120.8(3)
C73 C74 H42 119.6
C75 C74 H42 119.6
C74 C75 C76 119.8(4)
C74 C75 H43 120.1
C76 C75 H43 120.1
C61 C76 C75 119.1(4)
C61 C76 H44 120.5
C75 C76 H44 120.5

loop_
_geom_bond_atom_site_label_1
_geom_bond_atom_site_label_2
_geom_bond_distance
P1 O2 1.7283(19)
P1 O1 1.779(2)
P1 C3 1.805(3)
P1 C4 1.814(3)
P1 C1 1.827(3)
O1 C2 1.408(3)
O2 C12 1.390(3)
C1 C2 1.541(4)
C1 H1 0.9900
C1 H2 0.9900
C2 C6 1.531(4)
C2 C5 1.534(4)
C3 C11 1.379(4)
C3 C7 1.394(4)
C4 C19 1.393(4)
C4 C15 1.393(4)
C5 F3 1.323(4)
C5 F1 1.327(4)
C5 F2 1.343(4)
C6 F5 1.336(4)
C6 F4 1.336(4)
C6 F6 1.337(4)
C7 C8 1.390(4)
C7 H3 0.9500
C8 C9 1.379(5)
C8 H4 0.9500
C9 C10 1.391(4)
C9 H5 0.9500
C10 C11 1.392(4)
C10 H6 0.9500
C11 C12 1.516(4)
C12 C14 1.533(4)
C12 C13 1.550(4)
C13 F9 1.330(4)
C13 F7 1.335(5)
C13 F8 1.339(4)
C14 F10 1.329(4)
C14 F12 1.332(3)
C14 F11 1.333(3)
C15 C16 1.390(4)
C15 H7 0.9500
C16 C17 1.377(5)
C16 H8 0.9500
C17 C18 1.369(5)
C17 H9 0.9500
C18 C19 1.396(4)
C18 H10 0.9500
C19 H11 0.9500
P2 O4 1.747(2)
P2 O3 1.796(2)
P2 C22 1.798(3)
P2 C23 1.804(3)
P2 C20 1.809(3)
O3 C21 1.409(3)
O4 C31 1.396(3)
C20 C21 1.535(4)
C20 H12 0.9900
C20 H13 0.9900
C21 C25 1.529(4)
C21 C24 1.532(4)
C22 C30 1.388(4)
C22 C26 1.393(4)
C23 C38 1.382(4)
C23 C34 1.388(4)
C24 F15 1.327(3)
C24 F14 1.331(3)
C24 F13 1.346(3)
C25 F17 1.329(4)
C25 F18 1.335(4)
C25 F16 1.339(4)
C26 C27 1.387(4)
C26 H14 0.9500
C27 C28 1.384(5)
C27 H15 0.9500
C28 C29 1.391(4)
C28 H16 0.9500
C29 C30 1.395(4)
C29 H17 0.9500
C30 C31 1.516(4)
C31 C33 1.543(4)
C31 C32 1.544(4)
C32 F21 1.328(3)
C32 F19 1.332(3)
C32 F20 1.340(3)
C33 F22 1.329(3)
C33 F23 1.334(3)
C33 F24 1.339(3)
C34 C35 1.390(4)
C34 H18 0.9500
C35 C36 1.375(5)
C35 H19 0.9500
C36 C37 1.367(5)
C36 H20 0.9500
C37 C38 1.396(4)
C37 H21 0.9500
C38 H22 0.9500
P3 O6 1.740(2)
P3 C41 1.795(3)
P3 O5 1.796(2)
P3 C42 1.797(3)
P3 C39 1.816(3)
O5 C40 1.408(3)
O6 C50 1.395(3)
C39 C40 1.527(4)
C39 H23 0.9900
C39 H24 0.9900
C40 C43 1.530(4)
C40 C44 1.539(4)
C41 C49 1.387(4)
C41 C45 1.402(4)
C42 C57 1.385(4)
C42 C53 1.388(4)
C43 F25 1.330(4)
C43 F27 1.333(4)
C43 F26 1.341(4)
C44 F30 1.326(3)
C44 F29 1.331(3)
C44 F28 1.343(3)
C45 C46 1.383(4)
C45 H25 0.9500
C46 C47 1.384(5)
C46 H26 0.9500
C47 C48 1.390(4)
C47 H27 0.9500
C48 C49 1.388(4)
C48 H28 0.9500
C49 C50 1.526(3)
C50 C51 1.539(4)
C50 C52 1.546(4)
C51 F33 1.332(3)
C51 F32 1.336(3)
C51 F31 1.337(3)
C52 F36 1.330(3)
C52 F34 1.333(3)
C52 F35 1.334(3)
C53 C54 1.384(4)
C53 H29 0.9500
C54 C55 1.365(5)
C54 H30 0.9500
C55 C56 1.373(5)
C55 H31 0.9500
C56 C57 1.395(4)
C56 H32 0.9500
C57 H33 0.9500
P4 O8 1.726(2)
P4 O7 1.778(2)
P4 C60 1.805(3)
P4 C61 1.806(3)
P4 C58 1.829(3)
O7 C59 1.406(3)
O8 C69 1.404(3)
C58 C59 1.525(4)
C58 H34 0.9900
C58 H35 0.9900
C59 C63 1.529(4)
C59 C62 1.542(4)
C60 C68 1.390(4)
C60 C64 1.395(4)
C61 C72 1.394(4)
C61 C76 1.395(5)
C62 F37 1.324(4)
C62 F38 1.335(4)
C62 F39 1.336(4)
C63 F41 1.326(4)
C63 F40 1.328(4)
C63 F42 1.346(3)
C64 C65 1.386(4)
C64 H36 0.9500
C65 C66 1.380(5)
C65 H37 0.9500
C66 C67 1.388(4)
C66 H38 0.9500
C67 C68 1.395(4)
C67 H39 0.9500
C68 C69 1.517(4)
C69 C71 1.523(4)
C69 C70 1.544(4)
C70 F43 1.326(4)
C70 F45 1.332(3)
C70 F44 1.338(3)
C71 F47 1.332(4)
C71 F48 1.334(4)
C71 F46 1.336(4)
C72 C73 1.383(5)
C72 H40 0.9500
C73 C74 1.374(7)
C73 H41 0.9500
C74 C75 1.383(7)
C74 H42 0.9500
C75 C76 1.400(5)
C75 H43 0.9500
C76 H44 0.9500

loop_
_geom_torsion_atom_site_label_1
_geom_torsion_atom_site_label_2
_geom_torsion_atom_site_label_3
_geom_torsion_atom_site_label_4
_geom_torsion
O2 P1 O1 C2 -25.3(5)
C3 P1 O1 C2 -126.32(16)
C4 P1 O1 C2 115.77(16)
C1 P1 O1 C2 -1.21(15)
O1 P1 O2 C12 -104.7(5)
C3 P1 O2 C12 -3.3(2)
C4 P1 O2 C12 114.2(2)
C1 P1 O2 C12 -128.1(2)
O2 P1 C1 C2 176.42(15)
O1 P1 C1 C2 1.10(14)
C3 P1 C1 C2 85.73(19)
C4 P1 C1 C2 -86.90(18)
P1 O1 C2 C6 119.3(2)
P1 O1 C2 C5 -118.02(19)
P1 O1 C2 C1 1.41(18)
P1 C1 C2 O1 -1.36(17)
P1 C1 C2 C6 -117.3(2)
P1 C1 C2 C5 114.3(2)
O2 P1 C3 C11 2.5(2)
O1 P1 C3 C11 171.2(2)
C4 P1 C3 C11 -92.1(2)
C1 P1 C3 C11 95.3(2)
O2 P1 C3 C7 -177.5(2)
O1 P1 C3 C7 -8.8(2)
C4 P1 C3 C7 87.9(3)
C1 P1 C3 C7 -84.7(3)
O2 P1 C4 C19 -155.3(2)
O1 P1 C4 C19 31.9(2)
C3 P1 C4 C19 -64.2(2)
C1 P1 C4 C19 109.0(2)
O2 P1 C4 C15 25.1(2)
O1 P1 C4 C15 -147.6(2)
C3 P1 C4 C15 116.3(2)
C1 P1 C4 C15 -70.5(2)
O1 C2 C5 F3 -50.8(3)
C6 C2 C5 F3 71.1(3)
C1 C2 C5 F3 -159.9(3)
O1 C2 C5 F1 68.7(3)
C6 C2 C5 F1 -169.5(2)
C1 C2 C5 F1 -40.4(3)
O1 C2 C5 F2 -171.7(2)
C6 C2 C5 F2 -49.9(3)
C1 C2 C5 F2 79.2(3)
O1 C2 C6 F5 67.0(3)
C5 C2 C6 F5 -54.4(3)
C1 C2 C6 F5 175.7(2)
O1 C2 C6 F4 -171.3(2)
C5 C2 C6 F4 67.3(3)
C1 C2 C6 F4 -62.6(3)
O1 C2 C6 F6 -52.8(3)
C5 C2 C6 F6 -174.2(2)
C1 C2 C6 F6 55.9(3)
C11 C3 C7 C8 0.4(4)
P1 C3 C7 C8 -179.5(2)
C3 C7 C8 C9 -0.5(4)
C7 C8 C9 C10 0.3(5)
C8 C9 C10 C11 0.1(5)
C7 C3 C11 C10 0.0(4)
P1 C3 C11 C10 179.9(2)
C7 C3 C11 C12 178.7(2)
P1 C3 C11 C12 -1.4(3)
C9 C10 C11 C3 -0.2(4)
C9 C10 C11 C12 -178.8(3)
P1 O2 C12 C11 3.0(3)
P1 O2 C12 C14 -117.7(2)
P1 O2 C12 C13 121.1(2)
C3 C11 C12 O2 -0.9(3)
C10 C11 C12 O2 177.7(3)
C3 C11 C12 C14 117.8(3)
C10 C11 C12 C14 -63.5(4)
C3 C11 C12 C13 -116.0(3)
C10 C11 C12 C13 62.7(4)
O2 C12 C13 F9 58.1(4)
C11 C12 C13 F9 175.0(3)
C14 C12 C13 F9 -59.7(4)
O2 C12 C13 F7 -62.5(3)
C11 C12 C13 F7 54.5(3)
C14 C12 C13 F7 179.7(2)
O2 C12 C13 F8 177.9(3)
C11 C12 C13 F8 -65.1(4)
C14 C12 C13 F8 60.1(4)
O2 C12 C14 F10 66.0(3)
C11 C12 C14 F10 -53.0(3)
C13 C12 C14 F10 -177.7(2)
O2 C12 C14 F12 -53.2(3)
C11 C12 C14 F12 -172.2(2)
C13 C12 C14 F12 63.2(3)
O2 C12 C14 F11 -174.0(3)
C11 C12 C14 F11 67.0(3)
C13 C12 C14 F11 -57.7(4)
C19 C4 C15 C16 -1.3(4)
P1 C4 C15 C16 178.3(2)
C4 C15 C16 C17 2.3(4)
C15 C16 C17 C18 -1.0(5)
C16 C17 C18 C19 -1.2(5)
C15 C4 C19 C18 -1.0(4)
P1 C4 C19 C18 179.5(2)
C17 C18 C19 C4 2.2(4)
O4 P2 O3 C21 14.0(5)
C22 P2 O3 C21 123.02(16)
C23 P2 O3 C21 -120.99(16)
C20 P2 O3 C21 -0.11(16)
O3 P2 O4 C31 109.0(4)
C22 P2 O4 C31 -0.60(18)
C23 P2 O4 C31 -116.14(18)
C20 P2 O4 C31 122.70(19)
O4 P2 C20 C21 -177.00(15)
O3 P2 C20 C21 0.10(14)
C22 P2 C20 C21 -86.65(19)
C23 P2 C20 C21 85.96(18)
P2 O3 C21 C25 117.6(2)
P2 O3 C21 C24 -118.56(19)
P2 O3 C21 C20 0.13(18)
P2 C20 C21 O3 -0.13(18)
P2 C20 C21 C25 -117.6(2)
P2 C20 C21 C24 114.9(2)
O4 P2 C22 C30 -1.09(19)
O3 P2 C22 C30 -169.79(19)
C23 P2 C22 C30 94.0(2)
C20 P2 C22 C30 -93.0(2)
O4 P2 C22 C26 -179.8(2)
O3 P2 C22 C26 11.5(2)
C23 P2 C22 C26 -84.7(3)
C20 P2 C22 C26 88.3(3)
O4 P2 C23 C38 135.5(2)
O3 P2 C23 C38 -53.0(2)
C22 P2 C23 C38 44.0(3)
C20 P2 C23 C38 -129.1(2)
O4 P2 C23 C34 -44.3(2)
O3 P2 C23 C34 127.3(2)
C22 P2 C23 C34 -135.7(2)
C20 P2 C23 C34 51.1(3)
O3 C21 C24 F15 -53.7(3)
C25 C21 C24 F15 70.2(3)
C20 C21 C24 F15 -162.2(2)
O3 C21 C24 F14 -175.8(2)
C25 C21 C24 F14 -51.9(3)
C20 C21 C24 F14 75.7(3)
O3 C21 C24 F13 65.1(3)
C25 C21 C24 F13 -170.9(2)
C20 C21 C24 F13 -43.4(3)
O3 C21 C25 F17 73.8(3)
C24 C21 C25 F17 -48.6(3)
C20 C21 C25 F17 -177.2(2)
O3 C21 C25 F18 -47.6(3)
C24 C21 C25 F18 -169.9(2)
C20 C21 C25 F18 61.5(3)
O3 C21 C25 F16 -165.6(2)
C24 C21 C25 F16 72.1(3)
C20 C21 C25 F16 -56.5(3)
C30 C22 C26 C27 -0.1(4)
P2 C22 C26 C27 178.6(2)
C22 C26 C27 C28 -0.1(4)
C26 C27 C28 C29 0.5(4)
C27 C28 C29 C30 -0.6(4)
C26 C22 C30 C29 0.0(4)
P2 C22 C30 C29 -178.8(2)
C26 C22 C30 C31 -178.8(2)
P2 C22 C30 C31 2.4(3)
C28 C29 C30 C22 0.4(4)
C28 C29 C30 C31 179.0(2)
P2 O4 C31 C30 1.9(2)
P2 O4 C31 C33 -117.94(19)
P2 O4 C31 C32 122.70(19)
C22 C30 C31 O4 -2.7(3)
C29 C30 C31 O4 178.6(2)
C22 C30 C31 C33 114.7(2)
C29 C30 C31 C33 -64.0(3)
C22 C30 C31 C32 -120.4(2)
C29 C30 C31 C32 60.9(3)
O4 C31 C32 F21 58.4(3)
C30 C31 C32 F21 177.0(2)
C33 C31 C32 F21 -58.3(3)
O4 C31 C32 F19 -61.4(3)
C30 C31 C32 F19 57.2(3)
C33 C31 C32 F19 -178.1(2)
O4 C31 C32 F20 179.2(2)
C30 C31 C32 F20 -62.2(3)
C33 C31 C32 F20 62.5(3)
O4 C31 C33 F22 -177.3(2)
C30 C31 C33 F22 64.4(3)
C32 C31 C33 F22 -60.7(3)
O4 C31 C33 F23 -55.0(3)
C30 C31 C33 F23 -173.2(2)
C32 C31 C33 F23 61.6(3)
O4 C31 C33 F24 63.4(3)
C30 C31 C33 F24 -54.8(3)
C32 C31 C33 F24 -180.0(2)
C38 C23 C34 C35 1.8(5)
P2 C23 C34 C35 -178.5(2)
C23 C34 C35 C36 -2.7(5)
C34 C35 C36 C37 1.1(5)
C35 C36 C37 C38 1.4(5)
C34 C23 C38 C37 0.7(5)
P2 C23 C38 C37 -179.0(3)
C36 C37 C38 C23 -2.3(5)
O6 P3 O5 C40 -13.4(5)
C41 P3 O5 C40 -122.96(16)
C42 P3 O5 C40 121.18(16)
C39 P3 O5 C40 0.65(16)
C41 P3 O6 C50 0.19(18)
O5 P3 O6 C50 -109.9(4)
C42 P3 O6 C50 115.54(18)
C39 P3 O6 C50 -123.60(19)
O6 P3 C39 C40 176.52(16)
C41 P3 C39 C40 86.3(2)
O5 P3 C39 C40 -0.59(15)
C42 P3 C39 C40 -86.85(19)
P3 O5 C40 C39 -0.76(19)
P3 O5 C40 C43 -118.5(2)
P3 O5 C40 C44 118.17(19)
P3 C39 C40 O5 0.75(18)
P3 C39 C40 C43 118.2(2)
P3 C39 C40 C44 -114.6(2)
O6 P3 C41 C49 1.51(19)
O5 P3 C41 C49 170.26(19)
C42 P3 C41 C49 -93.2(2)
C39 P3 C41 C49 93.3(2)
O6 P3 C41 C45 -179.9(2)
O5 P3 C41 C45 -11.1(2)
C42 P3 C41 C45 85.4(3)
C39 P3 C41 C45 -88.1(3)
O6 P3 C42 C57 -133.5(2)
C41 P3 C42 C57 -42.2(3)
O5 P3 C42 C57 55.1(2)
C39 P3 C42 C57 131.4(2)
O6 P3 C42 C53 45.8(3)
C41 P3 C42 C53 137.0(2)
O5 P3 C42 C53 -125.7(2)
C39 P3 C42 C53 -49.3(3)
O5 C40 C43 F25 49.2(3)
C39 C40 C43 F25 -60.5(3)
C44 C40 C43 F25 171.1(2)
O5 C40 C43 F27 -71.6(3)
C39 C40 C43 F27 178.7(2)
C44 C40 C43 F27 50.3(3)
O5 C40 C43 F26 168.1(2)
C39 C40 C43 F26 58.4(3)
C44 C40 C43 F26 -70.0(3)
O5 C40 C44 F30 54.3(3)
C39 C40 C44 F30 163.7(2)
C43 C40 C44 F30 -69.0(3)
O5 C40 C44 F29 176.2(2)
C39 C40 C44 F29 -74.4(3)
C43 C40 C44 F29 52.9(3)
O5 C40 C44 F28 -64.6(3)
C39 C40 C44 F28 44.7(3)
C43 C40 C44 F28 172.1(2)
C49 C41 C45 C46 0.0(4)
P3 C41 C45 C46 -178.5(2)
C41 C45 C46 C47 0.4(4)
C45 C46 C47 C48 -0.7(4)
C46 C47 C48 C49 0.5(4)
C45 C41 C49 C48 -0.2(4)
P3 C41 C49 C48 178.5(2)
C45 C41 C49 C50 178.6(2)
P3 C41 C49 C50 -2.7(3)
C47 C48 C49 C41 0.0(4)
C47 C48 C49 C50 -178.7(2)
P3 O6 C50 C49 -1.6(2)
P3 O6 C50 C51 117.66(19)
P3 O6 C50 C52 -122.21(19)
C41 C49 C50 O6 2.7(3)
C48 C49 C50 O6 -178.6(2)
C41 C49 C50 C51 -114.3(2)
C48 C49 C50 C51 64.4(3)
C41 C49 C50 C52 120.6(2)
C48 C49 C50 C52 -60.7(3)
O6 C50 C51 F33 56.1(3)
C49 C50 C51 F33 173.8(2)
C52 C50 C51 F33 -61.2(3)
O6 C50 C51 F32 178.1(2)
C49 C50 C51 F32 -64.3(3)
C52 C50 C51 F32 60.8(3)
O6 C50 C51 F31 -62.6(3)
C49 C50 C51 F31 55.1(3)
C52 C50 C51 F31 -179.9(2)
O6 C50 C52 F36 -58.6(3)
C49 C50 C52 F36 -177.0(2)
C51 C50 C52 F36 58.5(3)
O6 C50 C52 F34 60.6(3)
C49 C50 C52 F34 -57.8(3)
C51 C50 C52 F34 177.7(2)
O6 C50 C52 F35 -179.8(2)
C49 C50 C52 F35 61.8(3)
C51 C50 C52 F35 -62.6(3)
C57 C42 C53 C54 -0.8(5)
P3 C42 C53 C54 180.0(3)
C42 C53 C54 C55 1.0(5)
C53 C54 C55 C56 0.3(5)
C54 C55 C56 C57 -1.7(5)
C53 C42 C57 C56 -0.7(5)
P3 C42 C57 C56 178.6(3)
C55 C56 C57 C42 1.9(5)
O8 P4 O7 C59 32.7(5)
C60 P4 O7 C59 128.38(17)
C61 P4 O7 C59 -114.74(18)
C58 P4 O7 C59 1.18(17)
O7 P4 O8 C69 100.8(5)
C60 P4 O8 C69 4.8(2)
C61 P4 O8 C69 -111.7(2)
C58 P4 O8 C69 131.4(2)
O8 P4 C58 C59 -174.59(16)
O7 P4 C58 C59 -1.08(15)
C60 P4 C58 C59 -83.7(2)
C61 P4 C58 C59 87.94(19)
P4 O7 C59 C58 -1.4(2)
P4 O7 C59 C63 117.7(2)
P4 O7 C59 C62 -118.9(2)
P4 C58 C59 O7 1.34(19)
P4 C58 C59 C63 -114.0(2)
P4 C58 C59 C62 116.8(2)
O8 P4 C60 C68 -2.5(2)
O7 P4 C60 C68 -170.1(2)
C61 P4 C60 C68 92.8(2)
C58 P4 C60 C68 -95.5(2)
O8 P4 C60 C64 178.2(2)
O7 P4 C60 C64 10.6(2)
C61 P4 C60 C64 -86.5(3)
C58 P4 C60 C64 85.2(3)
O8 P4 C61 C72 154.7(2)
O7 P4 C61 C72 -32.0(2)
C60 P4 C61 C72 63.3(3)
C58 P4 C61 C72 -109.2(2)
O8 P4 C61 C76 -26.8(2)
O7 P4 C61 C76 146.5(2)
C60 P4 C61 C76 -118.2(2)
C58 P4 C61 C76 69.3(3)
O7 C59 C62 F37 -64.6(3)
C58 C59 C62 F37 -173.2(2)
C63 C59 C62 F37 56.7(3)
O7 C59 C62 F38 55.1(3)
C58 C59 C62 F38 -53.5(3)
C63 C59 C62 F38 176.5(2)
O7 C59 C62 F39 174.4(3)
C58 C59 C62 F39 65.7(3)
C63 C59 C62 F39 -64.3(3)
O7 C59 C63 F41 -63.4(3)
C58 C59 C63 F41 45.7(3)
C62 C59 C63 F41 174.9(2)
O7 C59 C63 F40 58.2(3)
C58 C59 C63 F40 167.3(2)
C62 C59 C63 F40 -63.5(3)
O7 C59 C63 F42 177.1(2)
C58 C59 C63 F42 -73.8(3)
C62 C59 C63 F42 55.4(3)
C68 C60 C64 C65 -1.0(4)
P4 C60 C64 C65 178.2(2)
C60 C64 C65 C66 0.9(4)
C64 C65 C66 C67 -0.3(5)
C65 C66 C67 C68 -0.3(5)
C64 C60 C68 C67 0.5(4)
P4 C60 C68 C67 -178.9(2)
C64 C60 C68 C69 179.3(2)
P4 C60 C68 C69 -0.1(3)
C66 C67 C68 C60 0.2(4)
C66 C67 C68 C69 -178.4(3)
P4 O8 C69 C68 -5.6(3)
P4 O8 C69 C71 -125.6(2)
P4 O8 C69 C70 114.0(2)
C60 C68 C69 O8 3.4(3)
C67 C68 C69 O8 -177.9(3)
C60 C68 C69 C71 120.2(3)
C67 C68 C69 C71 -61.1(4)
C60 C68 C69 C70 -114.6(3)
C67 C68 C69 C70 64.1(4)
O8 C69 C70 F43 -63.5(3)
C68 C69 C70 F43 54.4(3)
C71 C69 C70 F43 179.4(2)
O8 C69 C70 F45 56.2(3)
C68 C69 C70 F45 174.1(2)
C71 C69 C70 F45 -60.9(3)
O8 C69 C70 F44 176.9(2)
C68 C69 C70 F44 -65.2(3)
C71 C69 C70 F44 59.8(3)
O8 C69 C71 F47 -177.9(3)
C68 C69 C71 F47 64.5(4)
C70 C69 C71 F47 -59.9(3)
O8 C69 C71 F48 -55.5(3)
C68 C69 C71 F48 -173.1(3)
C70 C69 C71 F48 62.5(3)
O8 C69 C71 F46 62.8(3)
C68 C69 C71 F46 -54.8(3)
C70 C69 C71 F46 -179.2(2)
C76 C61 C72 C73 1.8(4)
P4 C61 C72 C73 -179.7(2)
C61 C72 C73 C74 -2.5(5)
C72 C73 C74 C75 0.8(6)
C73 C74 C75 C76 1.5(6)
C72 C61 C76 C75 0.5(4)
P4 C61 C76 C75 -178.0(2)
C74 C75 C76 C61 -2.2(5)

loop_
_cod_related_entry_id
_cod_related_entry_database
_cod_related_entry_code
1 ChemSpider 30658516
